data_4134415
loop_
_publ_author_name
'Xu, Dongmin'
'Rivas-Basc\'on, Nazaret'
'M Padial, Natalia'
'Knouse, Kyle W.'
'Zheng, Bin'
'Vantourout, Julien C.'
'Schmidt, Michael A.'
'Eastgate, Martin D.'
'Baran, Phil S.'

_publ_section_title
;
 Enantiodivergent Formation of C-P Bonds: Synthesis of P-Chiral Phosphines
 and Methyl-phosphonate Oligonucleotides.
;
_journal_name_full 'Journal of the American Chemical Society'
_journal_paper_doi 10.1021/jacs.9b13898
_journal_year 2020
_chemical_absolute_configuration ad
_chemical_formula_moiety 'C20 H31 O P S2'
_chemical_formula_sum 'C20 H31 O P S2'
_chemical_formula_weight 382.54
_space_group_crystal_system monoclinic
_space_group_IT_number 4
_space_group_name_Hall 'P 2yb'
_space_group_name_H-M_alt 'P 1 21 1'
_atom_sites_solution_hydrogens geom
_audit_creation_date 2018-10-18
_audit_creation_method
;
Olex2 1.2-beta
(compiled 2018.05.29 svn.r3508 for OlexSys, GUI svn.r5506)
;
_cell_angle_alpha 90
_cell_angle_beta 94.5610(10)
_cell_angle_gamma 90
_cell_formula_units_Z 2
_cell_length_a 9.2918(4)
_cell_length_b 10.4856(4)
_cell_length_c 10.8907(4)
_cell_measurement_reflns_used 6755
_cell_measurement_temperature 100(2)
_cell_measurement_theta_max 26.74
_cell_measurement_theta_min 2.20
_cell_volume 1057.72(7)
_computing_cell_refinement 'SAINT v8.38A (Bruker, 2017)'
_computing_data_collection 'APEX3 v2017.3-0 (Bruker, 2017)'
_computing_data_reduction 'SAINT v8.38A (Bruker, 2017)'
_computing_molecular_graphics 'Olex2 (Dolomanov et al., 2009)'
_computing_publication_material 'Olex2 (Dolomanov et al., 2009)'
_computing_structure_refinement 'XL (Sheldrick, 2008)'
_computing_structure_solution 'ShelXT (Sheldrick, 2015)'
_diffrn_ambient_temperature 100.0
_diffrn_detector 'Bruker APEX-II CCD'
_diffrn_detector_area_resol_mean 8.258
_diffrn_detector_type 'CCD Area Detector'
_diffrn_measured_fraction_theta_full 1.000
_diffrn_measured_fraction_theta_max 0.999
_diffrn_measurement_device 'Kappa Four-Circle Diffractometer'
_diffrn_measurement_device_type 'Bruker APEX II Ultra'
_diffrn_measurement_method '\w and \f scans'
_diffrn_radiation_monochromator 'Double Bounce Multilayer Mirrors'
_diffrn_radiation_probe x-ray
_diffrn_radiation_type MoK\a
_diffrn_radiation_wavelength 0.71073
_diffrn_reflns_av_R_equivalents 0.0300
_diffrn_reflns_av_unetI/netI 0.0400
_diffrn_reflns_Laue_measured_fraction_full 1.000
_diffrn_reflns_Laue_measured_fraction_max 0.999
_diffrn_reflns_limit_h_max 11
_diffrn_reflns_limit_h_min -10
_diffrn_reflns_limit_k_max 13
_diffrn_reflns_limit_k_min -13
_diffrn_reflns_limit_l_max 13
_diffrn_reflns_limit_l_min -13
_diffrn_reflns_number 9611
_diffrn_reflns_point_group_measured_fraction_full 0.990
_diffrn_reflns_point_group_measured_fraction_max 0.988
_diffrn_reflns_theta_full 25.242
_diffrn_reflns_theta_max 26.372
_diffrn_reflns_theta_min 1.876
_diffrn_source 'Micro Focus Rotating Anode'
_diffrn_source_type 'Bruker TXS'
_diffrn_standards_number 0
_exptl_absorpt_coefficient_mu 0.332
_exptl_absorpt_correction_T_max 0.4910
_exptl_absorpt_correction_T_min 0.4514
_exptl_absorpt_correction_type multi-scan
_exptl_absorpt_process_details
'SADABS-2016/2 (Bruker,2016/2) was used for absorption correction. wR2(int) was 0.0668 before and 0.0451 after correction. The Ratio of minimum to maximum transmission is 0.9193. The \l/2 correction factor is Not present.'
_exptl_crystal_colour colourless
_exptl_crystal_colour_primary colourless
_exptl_crystal_density_diffrn 1.201
_exptl_crystal_description block
_exptl_crystal_F_000 412
_exptl_crystal_size_max 0.15
_exptl_crystal_size_mid 0.1
_exptl_crystal_size_min 0.085
_refine_diff_density_max 0.272
_refine_diff_density_min -0.181
_refine_diff_density_rms 0.043
_refine_ls_abs_structure_details
;
 Flack x determined using 1882 quotients [(I+)-(I-)]/[(I+)+(I-)]
 (Parsons, Flack and Wagner, Acta Cryst. B69 (2013) 249-259).
;
_refine_ls_abs_structure_Flack 0.04(3)
_refine_ls_extinction_method none
_refine_ls_goodness_of_fit_ref 1.035
_refine_ls_hydrogen_treatment constr
_refine_ls_matrix_type full
_refine_ls_number_parameters 223
_refine_ls_number_reflns 4293
_refine_ls_number_restraints 1
_refine_ls_restrained_S_all 1.035
_refine_ls_R_factor_all 0.0274
_refine_ls_R_factor_gt 0.0265
_refine_ls_shift/su_max 0.000
_refine_ls_shift/su_mean 0.000
_refine_ls_structure_factor_coef Fsqd
_refine_ls_weighting_details 'w=1/[\s^2^(Fo^2^)+(0.0337P)^2^+0.0819P] where P=(Fo^2^+2Fc^2^)/3'
_refine_ls_weighting_scheme calc
_refine_ls_wR_factor_gt 0.0644
_refine_ls_wR_factor_ref 0.0651
_reflns_Friedel_coverage 0.871
_reflns_Friedel_fraction_full 0.979
_reflns_Friedel_fraction_max 0.976
_reflns_number_gt 4185
_reflns_number_total 4293
_reflns_threshold_expression 'I > 2\s(I)'
_cod_data_source_file ja9b13898_si_003.cif
_cod_data_source_block baran695
_cod_depositor_comments
;
The following automatic conversions were performed:

data item '_diffrn_radiation_probe' value 'X-ray' was changed to
'x-ray' in accordance with the
/home/data/users/saulius/crontab/automatic-downloads/rss-feeds/ACS/lib/dictionaries/cif_core.dic
dictionary named 'cif_core.dic' version 2.4.2 last updated on
2011-04-26.

Automatic conversion script
Id: cif_fix_values 7556 2019-12-06 15:28:31Z antanas 
;
_cod_database_code 4134415
_shelx_shelxl_version_number 2016/6
_shelx_space_group_comment
;
The symmetry employed for this shelxl refinement is uniquely defined
by the following loop, which should always be used as a source of
symmetry information in preference to the above space-group names.
They are only intended as comments.
;
_shelx_estimated_absorpt_t_max 0.972
_shelx_estimated_absorpt_t_min 0.952
_olex2_refinement_description
;
1. Fixed Uiso
 At 1.2 times of:
  All C(H) groups, All C(H,H) groups
 At 1.5 times of:
  All C(H,H,H) groups, All O(H) groups
2.a Ternary CH refined with riding coordinates:
 C3(H3), C5(H5)
2.b Secondary CH2 refined with riding coordinates:
 C4(H4A,H4B), C6(H6A,H6B), C7(H7A,H7B)
2.c Aromatic/amide H refined with riding coordinates:
 C16(H16), C17(H17), C18(H18), C19(H19), C20(H20)
2.d X=CH2 refined with riding coordinates:
 C10(H10A,H10B)
2.e Idealised Me refined as rotating group:
 C1(H1A,H1B,H1C), C9(H9A,H9B,H9C), C12(H12A,H12B,H12C), C13(H13A,H13B,H13C),
 C14(H14A,H14B,H14C)
2.f Idealised tetrahedral OH refined as rotating group:
 O1(H1)
;
_olex2_submission_special_instructions 'No special instructions were received'

loop_
_space_group_symop_operation_xyz
'x, y, z'
'-x, y+1/2, -z'

loop_
_atom_site_label
_atom_site_type_symbol
_atom_site_fract_x
_atom_site_fract_y
_atom_site_fract_z
_atom_site_U_iso_or_equiv
_atom_site_adp_type
_atom_site_occupancy
_atom_site_site_symmetry_order
_atom_site_calc_flag
_atom_site_refinement_flags_posn
_atom_site_refinement_flags_adp
_atom_site_refinement_flags_occupancy
_atom_site_disorder_assembly
_atom_site_disorder_group
S1 S 0.13058(6) 0.41879(5) 0.38918(4) 0.01174(13) Uani 1 1 d . . . . .
S2 S 0.04480(6) 0.67760(6) 0.19860(5) 0.01421(14) Uani 1 1 d . . . . .
P1 P 0.15195(6) 0.51820(6) 0.22325(5) 0.01053(13) Uani 1 1 d . . . . .
O1 O 0.16519(18) 0.73187(17) 0.61752(14) 0.0181(4) Uani 1 1 d . . . . .
H1 H 0.092151 0.774112 0.591690 0.027 Uiso 1 1 calc GR . . . .
C1 C -0.0648(2) 0.5794(2) 0.4910(2) 0.0158(5) Uani 1 1 d . . . . .
H1A H -0.074006 0.632874 0.416972 0.024 Uiso 1 1 calc GR . . . .
H1B H -0.091398 0.629190 0.561947 0.024 Uiso 1 1 calc GR . . . .
H1C H -0.129138 0.505589 0.479381 0.024 Uiso 1 1 calc GR . . . .
C2 C 0.0910(2) 0.5337(2) 0.51392(18) 0.0115(5) Uani 1 1 d . . . . .
C3 C 0.2024(2) 0.6440(2) 0.5237(2) 0.0130(5) Uani 1 1 d . . . . .
H3 H 0.201078 0.689431 0.442875 0.016 Uiso 1 1 calc R . . . .
C4 C 0.3552(2) 0.5999(2) 0.5622(2) 0.0141(5) Uani 1 1 d . . . . .
H4A H 0.418861 0.675385 0.573434 0.017 Uiso 1 1 calc R . . . .
H4B H 0.390750 0.547150 0.495566 0.017 Uiso 1 1 calc R . . . .
C5 C 0.3646(2) 0.5219(3) 0.68244(19) 0.0146(5) Uani 1 1 d . . . . .
H5 H 0.330076 0.577712 0.748485 0.018 Uiso 1 1 calc R . . . .
C6 C 0.2615(2) 0.4076(2) 0.66741(19) 0.0151(5) Uani 1 1 d . . . . .
H6A H 0.293908 0.349646 0.603359 0.018 Uiso 1 1 calc R . . . .
H6B H 0.263992 0.359745 0.745894 0.018 Uiso 1 1 calc R . . . .
C7 C 0.1067(3) 0.4513(2) 0.6309(2) 0.0149(5) Uani 1 1 d . . . . .
H7A H 0.071335 0.500595 0.699957 0.018 Uiso 1 1 calc R . . . .
H7B H 0.044520 0.375070 0.618095 0.018 Uiso 1 1 calc R . . . .
C8 C 0.5179(3) 0.4825(2) 0.7226(2) 0.0187(5) Uani 1 1 d . . . . .
C9 C 0.5989(3) 0.4051(3) 0.6342(2) 0.0272(6) Uani 1 1 d . . . . .
H9A H 0.547056 0.325182 0.615257 0.041 Uiso 1 1 calc GR . . . .
H9B H 0.695866 0.385929 0.671770 0.041 Uiso 1 1 calc GR . . . .
H9C H 0.606532 0.453631 0.558140 0.041 Uiso 1 1 calc GR . . . .
C10 C 0.5777(3) 0.5129(3) 0.8334(2) 0.0268(6) Uani 1 1 d . . . . .
H10A H 0.673139 0.485687 0.858155 0.032 Uiso 1 1 calc R . . . .
H10B H 0.525040 0.561818 0.887980 0.032 Uiso 1 1 calc R . . . .
C11 C 0.0978(2) 0.3951(2) 0.10508(19) 0.0142(5) Uani 1 1 d . . . . .
C12 C -0.0665(3) 0.3772(3) 0.0997(2) 0.0190(5) Uani 1 1 d . . . . .
H12A H -0.094371 0.350913 0.180866 0.029 Uiso 1 1 calc GR . . . .
H12B H -0.095753 0.311423 0.038836 0.029 Uiso 1 1 calc GR . . . .
H12C H -0.114365 0.457810 0.076016 0.029 Uiso 1 1 calc GR . . . .
C13 C 0.1400(3) 0.4490(3) -0.0187(2) 0.0202(6) Uani 1 1 d . . . . .
H13A H 0.095736 0.533181 -0.032665 0.030 Uiso 1 1 calc GR . . . .
H13B H 0.105730 0.391332 -0.085544 0.030 Uiso 1 1 calc GR . . . .
H13C H 0.245224 0.456899 -0.016643 0.030 Uiso 1 1 calc GR . . . .
C14 C 0.1744(3) 0.2678(3) 0.1316(2) 0.0222(6) Uani 1 1 d . . . . .
H14A H 0.279152 0.280530 0.134783 0.033 Uiso 1 1 calc GR . . . .
H14B H 0.145019 0.206820 0.066163 0.033 Uiso 1 1 calc GR . . . .
H14C H 0.148212 0.234427 0.210876 0.033 Uiso 1 1 calc GR . . . .
C15 C 0.3449(2) 0.5416(2) 0.21595(19) 0.0130(5) Uani 1 1 d . . . . .
C16 C 0.4467(3) 0.4539(2) 0.2668(2) 0.0175(5) Uani 1 1 d . . . . .
H16 H 0.415624 0.380458 0.308326 0.021 Uiso 1 1 calc R . . . .
C17 C 0.5936(3) 0.4744(3) 0.2564(2) 0.0227(6) Uani 1 1 d . . . . .
H17 H 0.662632 0.415164 0.291428 0.027 Uiso 1 1 calc R . . . .
C18 C 0.6386(3) 0.5806(3) 0.1954(2) 0.0234(6) Uani 1 1 d . . . . .
H18 H 0.738664 0.594695 0.188686 0.028 Uiso 1 1 calc R . . . .
C19 C 0.5386(3) 0.6667(3) 0.1439(2) 0.0212(5) Uani 1 1 d . . . . .
H19 H 0.570458 0.739241 0.101321 0.025 Uiso 1 1 calc R . . . .
C20 C 0.3923(3) 0.6482(2) 0.1539(2) 0.0164(5) Uani 1 1 d . . . . .
H20 H 0.324335 0.708071 0.118456 0.020 Uiso 1 1 calc R . . . .

loop_
_atom_site_aniso_label
_atom_site_aniso_U_11
_atom_site_aniso_U_22
_atom_site_aniso_U_33
_atom_site_aniso_U_23
_atom_site_aniso_U_13
_atom_site_aniso_U_12
S1 0.0155(3) 0.0086(3) 0.0112(2) 0.0000(2) 0.00179(18) -0.0008(2)
S2 0.0153(3) 0.0121(3) 0.0152(3) 0.0019(2) 0.0013(2) 0.0027(2)
P1 0.0112(3) 0.0099(3) 0.0106(3) -0.0003(2) 0.00099(19) 0.0000(2)
O1 0.0188(9) 0.0132(9) 0.0216(8) -0.0061(7) -0.0034(7) 0.0050(7)
C1 0.0151(11) 0.0165(13) 0.0161(11) -0.0009(9) 0.0024(9) 0.0000(10)
C2 0.0156(11) 0.0085(12) 0.0106(10) -0.0025(8) 0.0032(8) -0.0002(10)
C3 0.0159(12) 0.0096(12) 0.0133(10) -0.0010(8) 0.0009(8) -0.0012(9)
C4 0.0139(11) 0.0116(12) 0.0169(11) -0.0014(9) 0.0012(9) -0.0026(10)
C5 0.0156(11) 0.0145(12) 0.0137(10) -0.0025(10) 0.0009(8) 0.0017(11)
C6 0.0183(12) 0.0137(12) 0.0133(10) 0.0016(9) 0.0013(8) 0.0000(11)
C7 0.0174(12) 0.0149(13) 0.0129(10) 0.0007(9) 0.0033(8) -0.0024(10)
C8 0.0182(13) 0.0167(14) 0.0212(12) 0.0038(10) 0.0006(9) -0.0016(10)
C9 0.0208(13) 0.0355(17) 0.0252(13) 0.0027(13) 0.0022(10) 0.0085(13)
C10 0.0258(14) 0.0228(14) 0.0298(13) -0.0035(12) -0.0097(11) 0.0009(13)
C11 0.0140(11) 0.0155(13) 0.0132(10) -0.0030(9) 0.0014(8) -0.0008(10)
C12 0.0167(12) 0.0232(14) 0.0171(11) -0.0080(10) 0.0009(9) -0.0037(11)
C13 0.0243(13) 0.0233(15) 0.0135(11) -0.0044(10) 0.0038(9) -0.0054(11)
C14 0.0296(14) 0.0157(13) 0.0208(12) -0.0076(10) -0.0006(10) 0.0011(12)
C15 0.0125(11) 0.0155(13) 0.0113(10) -0.0043(9) 0.0023(8) -0.0008(9)
C16 0.0167(12) 0.0181(14) 0.0178(11) -0.0021(10) 0.0021(9) 0.0011(10)
C17 0.0158(13) 0.0279(15) 0.0243(13) -0.0044(11) 0.0002(10) 0.0059(11)
C18 0.0128(12) 0.0290(16) 0.0290(14) -0.0123(12) 0.0053(10) -0.0058(12)
C19 0.0199(13) 0.0212(14) 0.0234(12) -0.0050(11) 0.0071(9) -0.0079(12)
C20 0.0175(12) 0.0155(14) 0.0164(11) -0.0035(9) 0.0028(9) -0.0015(10)

loop_
_atom_type_symbol
_atom_type_description
_atom_type_scat_dispersion_real
_atom_type_scat_dispersion_imag
_atom_type_scat_source
C C 0.0033 0.0016 'International Tables Vol C Tables 4.2.6.8 and 6.1.1.4'
H H 0.0000 0.0000 'International Tables Vol C Tables 4.2.6.8 and 6.1.1.4'
O O 0.0106 0.0060 'International Tables Vol C Tables 4.2.6.8 and 6.1.1.4'
P P 0.1023 0.0942 'International Tables Vol C Tables 4.2.6.8 and 6.1.1.4'
S S 0.1246 0.1234 'International Tables Vol C Tables 4.2.6.8 and 6.1.1.4'

loop_
_geom_angle_atom_site_label_1
_geom_angle_atom_site_label_2
_geom_angle_atom_site_label_3
_geom_angle
_geom_angle_site_symmetry_1
_geom_angle_site_symmetry_3
_geom_angle_publ_flag
C2 S1 P1 109.92(8) . . ?
S2 P1 S1 117.32(3) . . ?
C11 P1 S1 102.18(8) . . ?
C11 P1 S2 113.02(8) . . ?
C15 P1 S1 105.34(7) . . ?
C15 P1 S2 111.87(8) . . ?
C15 P1 C11 106.03(10) . . ?
C1 C2 S1 108.76(14) . . ?
C1 C2 C3 113.3(2) . . ?
C1 C2 C7 109.79(17) . . ?
C3 C2 S1 111.17(14) . . ?
C7 C2 S1 103.22(15) . . ?
C7 C2 C3 110.10(17) . . ?
O1 C3 C2 109.27(18) . . ?
O1 C3 C4 105.72(17) . . ?
C4 C3 C2 113.30(19) . . ?
C3 C4 C5 112.64(19) . . ?
C6 C5 C4 109.34(17) . . ?
C8 C5 C4 112.26(19) . . ?
C8 C5 C6 112.5(2) . . ?
C7 C6 C5 111.1(2) . . ?
C6 C7 C2 114.13(18) . . ?
C9 C8 C5 118.0(2) . . ?
C10 C8 C5 120.9(2) . . ?
C10 C8 C9 121.1(2) . . ?
C12 C11 P1 108.92(15) . . ?
C12 C11 C13 109.44(18) . . ?
C13 C11 P1 106.08(16) . . ?
C14 C11 P1 112.22(15) . . ?
C14 C11 C12 110.3(2) . . ?
C14 C11 C13 109.79(19) . . ?
C16 C15 P1 122.12(18) . . ?
C20 C15 P1 118.66(18) . . ?
C20 C15 C16 119.2(2) . . ?
C17 C16 C15 120.1(2) . . ?
C18 C17 C16 119.9(2) . . ?
C17 C18 C19 120.3(2) . . ?
C18 C19 C20 120.6(3) . . ?
C19 C20 C15 120.0(2) . . ?

loop_
_geom_bond_atom_site_label_1
_geom_bond_atom_site_label_2
_geom_bond_distance
_geom_bond_site_symmetry_2
_geom_bond_publ_flag
S1 P1 2.1092(7) . ?
S1 C2 1.874(2) . ?
S2 P1 1.9530(8) . ?
P1 C11 1.863(2) . ?
P1 C15 1.817(2) . ?
O1 C3 1.438(3) . ?
C1 C2 1.527(3) . ?
C2 C3 1.550(3) . ?
C2 C7 1.537(3) . ?
C3 C4 1.520(3) . ?
C4 C5 1.541(3) . ?
C5 C6 1.534(3) . ?
C5 C8 1.514(3) . ?
C6 C7 1.531(3) . ?
C8 C9 1.505(4) . ?
C8 C10 1.327(3) . ?
C11 C12 1.535(3) . ?
C11 C13 1.541(3) . ?
C11 C14 1.530(4) . ?
C15 C16 1.401(3) . ?
C15 C20 1.396(3) . ?
C16 C17 1.396(4) . ?
C17 C18 1.379(4) . ?
C18 C19 1.382(4) . ?
C19 C20 1.386(3) . ?
